data_7016488
loop_
_publ_author_name
'Risto, Maarit'
'Chivers, Tristram'
'Konu, Jari'

_publ_section_title
;
 Homoleptic, heteroleptic and mixed-valent thallium and indium
 complexes of multidentate chalcogen-centred PCP-bridged ligands.
;
_journal_issue 32
_journal_name_full 'Dalton transactions (Cambridge, England : 2003)'
_journal_page_first 8238
_journal_page_last 8246
_journal_paper_doi 10.1039/c1dt10646e
_journal_volume 40
_journal_year 2011
_chemical_formula_moiety '2(C50 H40 P4 S4 Se2 Tl2), 7(C H2 Cl2)'
_chemical_formula_sum 'C107 H94 Cl14 P8 S8 Se4 Tl4'
_chemical_formula_weight 3513.68
_chemical_name_systematic
;
?
;
_space_group_IT_number 14
_symmetry_cell_setting monoclinic
_symmetry_space_group_name_Hall '-P 2ybc'
_symmetry_space_group_name_H-M 'P 1 21/c 1'
_atom_sites_solution_hydrogens geom
_atom_sites_solution_primary direct
_atom_sites_solution_secondary difmap
_audit_creation_method SHELXL-97
_cell_angle_alpha 90.00
_cell_angle_beta 105.79(3)
_cell_angle_gamma 90.00
_cell_formula_units_Z 2
_cell_length_a 15.101(3)
_cell_length_b 18.743(4)
_cell_length_c 22.487(5)
_cell_measurement_reflns_used 20524
_cell_measurement_temperature 173(2)
_cell_measurement_theta_max 25.03
_cell_measurement_theta_min 2.62
_cell_volume 6125(2)
_computing_cell_refinement 'HKL Scalepack (Otwinowski & Minor 1997)'
_computing_data_collection 'Collect (Nonius BV, 1997-2000)'
_computing_data_reduction DENZO-SMN
_computing_molecular_graphics 'DIAMOND (Brandenburg & Berndt, 1999)'
_computing_publication_material 'WinGX v1.70-01 (L. J. Farrugia)'
_computing_structure_refinement 'SHELXL-97 (Sheldrick, 1997)'
_computing_structure_solution 'SHELXS-97 (Sheldrick, 1997)'
_diffrn_ambient_temperature 173(2)
_diffrn_measured_fraction_theta_full 0.991
_diffrn_measured_fraction_theta_max 0.991
_diffrn_measurement_device_type 'KappaCCD (Nonius, FR540C)'
_diffrn_measurement_method 'phi\omega scans'
_diffrn_radiation_monochromator 'horizonally mounted graphite crystal'
_diffrn_radiation_source 'Enraf Nonius FR590D, fine-focus sealed tube'
_diffrn_radiation_type MoK\a
_diffrn_radiation_wavelength 0.71073
_diffrn_reflns_av_R_equivalents 0.0624
_diffrn_reflns_av_sigmaI/netI 0.0691
_diffrn_reflns_limit_h_max 17
_diffrn_reflns_limit_h_min -17
_diffrn_reflns_limit_k_max 22
_diffrn_reflns_limit_k_min -22
_diffrn_reflns_limit_l_max 26
_diffrn_reflns_limit_l_min -26
_diffrn_reflns_number 20524
_diffrn_reflns_theta_full 25.03
_diffrn_reflns_theta_max 25.03
_diffrn_reflns_theta_min 2.62
_exptl_absorpt_coefficient_mu 7.026
_exptl_absorpt_correction_T_max 0.5401
_exptl_absorpt_correction_T_min 0.3994
_exptl_absorpt_correction_type integration
_exptl_absorpt_process_details 'SADABS (SHELXTL-NT v5.1, Bruker)'
_exptl_crystal_colour red
_exptl_crystal_density_diffrn 1.905
_exptl_crystal_density_method 'not measured'
_exptl_crystal_description block
_exptl_crystal_F_000 3364
_exptl_crystal_size_max 0.16
_exptl_crystal_size_mid 0.10
_exptl_crystal_size_min 0.10
_refine_diff_density_max 1.716
_refine_diff_density_min -1.006
_refine_diff_density_rms 0.193
_refine_ls_extinction_method none
_refine_ls_goodness_of_fit_ref 1.096
_refine_ls_hydrogen_treatment constr
_refine_ls_matrix_type full
_refine_ls_number_parameters 658
_refine_ls_number_reflns 10721
_refine_ls_number_restraints 0
_refine_ls_restrained_S_all 1.096
_refine_ls_R_factor_all 0.0924
_refine_ls_R_factor_gt 0.0625
_refine_ls_shift/su_max 0.000
_refine_ls_shift/su_mean 0.000
_refine_ls_structure_factor_coef Fsqd
_refine_ls_weighting_details 'calc w=1/[\s^2^(Fo^2^)+(0.0000P)^2^+121.8739P] where P=(Fo^2^+2Fc^2^)/3'
_refine_ls_weighting_scheme calc
_refine_ls_wR_factor_gt 0.1147
_refine_ls_wR_factor_ref 0.1280
_reflns_number_gt 8053
_reflns_number_total 10721
_reflns_threshold_expression >2\s(I)
_cod_data_source_file c1dt10646e.txt
_cod_data_source_block compound_Tl2[(SPh2P)2CSeSeC(PPh2S)2]_9b
_cod_original_cell_volume 6124(2)
_cod_original_sg_symbol_H-M 'P 21/c'
_cod_database_code 7016488

loop_
_symmetry_equiv_pos_as_xyz
'x, y, z'
'-x, y+1/2, -z+1/2'
'-x, -y, -z'
'x, -y-1/2, z-1/2'

loop_
_atom_site_label
_atom_site_type_symbol
_atom_site_fract_x
_atom_site_fract_y
_atom_site_fract_z
_atom_site_U_iso_or_equiv
_atom_site_adp_type
_atom_site_occupancy
_atom_site_symmetry_multiplicity
_atom_site_calc_flag
_atom_site_refinement_flags
Tl1 Tl 0.15527(3) 0.21219(3) 0.08959(2) 0.03695(13) Uani 1 1 d .
Tl2 Tl 0.20035(3) 0.46103(2) 0.09629(2) 0.03445(13) Uani 1 1 d .
Se1 Se 0.30982(7) 0.36422(6) 0.21115(5) 0.0257(2) Uani 1 1 d .
Se2 Se 0.16682(7) 0.29633(6) 0.21544(5) 0.0271(2) Uani 1 1 d .
S1 S 0.3321(2) 0.13975(16) 0.17340(13) 0.0342(7) Uani 1 1 d .
S3 S 0.1092(2) 0.52280(16) 0.19151(14) 0.0351(7) Uani 1 1 d .
S2 S 0.2707(2) 0.31195(16) 0.03786(13) 0.0311(7) Uani 1 1 d .
S4 S 0.0431(2) 0.36311(16) 0.05156(13) 0.0328(7) Uani 1 1 d .
P1 P 0.4112(2) 0.22015(15) 0.21525(12) 0.0241(6) Uani 1 1 d .
P2 P 0.38918(19) 0.32295(15) 0.10429(12) 0.0234(6) Uani 1 1 d .
P3 P 0.07738(19) 0.44000(15) 0.23720(13) 0.0257(6) Uani 1 1 d .
P4 P -0.0100(2) 0.34931(15) 0.12325(13) 0.0252(6) Uani 1 1 d .
C1 C 0.3875(7) 0.3045(6) 0.1805(5) 0.0245(17) Uani 1 1 d .
C2 C 0.0649(7) 0.3588(6) 0.1982(5) 0.0245(17) Uani 1 1 d .
C100 C 0.5336(8) 0.1977(6) 0.2274(5) 0.028(3) Uani 1 1 d .
C101 C 0.5981(8) 0.2514(7) 0.2315(5) 0.037(3) Uani 1 1 d .
H101 H 0.5796 0.2999 0.2248 0.044 Uiso 1 1 calc R
C102 C 0.6926(9) 0.2322(8) 0.2461(6) 0.049(4) Uani 1 1 d .
H102 H 0.7386 0.2673 0.2476 0.058 Uiso 1 1 calc R
C103 C 0.7166(11) 0.1606(9) 0.2580(7) 0.064(5) Uani 1 1 d .
H103 H 0.7798 0.1475 0.2683 0.076 Uiso 1 1 calc R
C104 C 0.6535(10) 0.1100(7) 0.2554(6) 0.050(4) Uani 1 1 d .
H104 H 0.6724 0.0620 0.2645 0.060 Uiso 1 1 calc R
C105 C 0.5611(9) 0.1265(7) 0.2397(5) 0.038(3) Uani 1 1 d .
H105 H 0.5165 0.0901 0.2372 0.046 Uiso 1 1 calc R
C106 C 0.4014(7) 0.2294(5) 0.2940(5) 0.023(2) Uani 1 1 d .
C107 C 0.4637(8) 0.2721(6) 0.3358(6) 0.036(3) Uani 1 1 d .
H107 H 0.5096 0.2978 0.3229 0.044 Uiso 1 1 calc R
C108 C 0.4588(8) 0.2773(7) 0.3963(5) 0.039(3) Uani 1 1 d .
H108 H 0.5019 0.3064 0.4248 0.047 Uiso 1 1 calc R
C109 C 0.3933(9) 0.2415(6) 0.4156(5) 0.036(3) Uani 1 1 d .
H109 H 0.3892 0.2463 0.4568 0.044 Uiso 1 1 calc R
C110 C 0.3331(8) 0.1983(6) 0.3742(5) 0.033(3) Uani 1 1 d .
H110 H 0.2885 0.1719 0.3878 0.040 Uiso 1 1 calc R
C111 C 0.3354(8) 0.1921(6) 0.3136(5) 0.032(3) Uani 1 1 d .
H111 H 0.2923 0.1626 0.2856 0.039 Uiso 1 1 calc R
C200 C 0.4286(8) 0.4148(6) 0.1033(5) 0.029(3) Uani 1 1 d .
C201 C 0.4026(8) 0.4548(7) 0.0499(5) 0.034(3) Uani 1 1 d .
H201 H 0.3624 0.4345 0.0138 0.041 Uiso 1 1 calc R
C202 C 0.4341(8) 0.5239(7) 0.0478(6) 0.044(3) Uani 1 1 d .
H202 H 0.4161 0.5512 0.0108 0.053 Uiso 1 1 calc R
C203 C 0.4919(8) 0.5520(6) 0.1005(6) 0.041(3) Uani 1 1 d .
H203 H 0.5135 0.5995 0.0996 0.049 Uiso 1 1 calc R
C204 C 0.5196(8) 0.5137(7) 0.1546(6) 0.039(3) Uani 1 1 d .
H204 H 0.5614 0.5335 0.1903 0.047 Uiso 1 1 calc R
C205 C 0.4847(8) 0.4450(6) 0.1557(6) 0.036(3) Uani 1 1 d .
H205 H 0.4999 0.4187 0.1932 0.043 Uiso 1 1 calc R
C206 C 0.4786(7) 0.2691(6) 0.0854(4) 0.021(2) Uani 1 1 d .
C207 C 0.5626(8) 0.2993(7) 0.0831(5) 0.035(3) Uani 1 1 d .
H207 H 0.5724 0.3490 0.0905 0.042 Uiso 1 1 calc R
C208 C 0.6296(9) 0.2596(8) 0.0705(6) 0.048(4) Uani 1 1 d .
H208 H 0.6866 0.2808 0.0701 0.058 Uiso 1 1 calc R
C209 C 0.6145(9) 0.1871(8) 0.0582(6) 0.045(3) Uani 1 1 d .
H209 H 0.6613 0.1588 0.0490 0.054 Uiso 1 1 calc R
C210 C 0.5325(9) 0.1562(7) 0.0592(5) 0.039(3) Uani 1 1 d .
H210 H 0.5226 0.1066 0.0511 0.047 Uiso 1 1 calc R
C211 C 0.4643(8) 0.1978(6) 0.0720(5) 0.031(3) Uani 1 1 d .
H211 H 0.4068 0.1769 0.0716 0.037 Uiso 1 1 calc R
C300 C -0.0260(8) 0.4591(6) 0.2607(5) 0.028(2) Uani 1 1 d .
C301 C -0.0673(9) 0.4072(7) 0.2884(6) 0.044(3) Uani 1 1 d .
H301 H -0.0437 0.3599 0.2922 0.052 Uiso 1 1 calc R
C302 C -0.1421(9) 0.4231(8) 0.3103(6) 0.050(4) Uani 1 1 d .
H302 H -0.1701 0.3867 0.3284 0.060 Uiso 1 1 calc R
C303 C -0.1759(9) 0.4914(9) 0.3061(7) 0.055(4) Uani 1 1 d .
H303 H -0.2261 0.5028 0.3223 0.066 Uiso 1 1 calc R
C304 C -0.1365(9) 0.5430(8) 0.2784(6) 0.052(4) Uani 1 1 d .
H304 H -0.1606 0.5901 0.2749 0.062 Uiso 1 1 calc R
C305 C -0.0622(8) 0.5278(6) 0.2554(6) 0.037(3) Uani 1 1 d .
H305 H -0.0361 0.5642 0.2360 0.044 Uiso 1 1 calc R
C306 C 0.1637(7) 0.4278(6) 0.3096(5) 0.031(3) Uani 1 1 d .
C307 C 0.2365(8) 0.4770(7) 0.3294(6) 0.039(3) Uani 1 1 d .
H307 H 0.2417 0.5154 0.3030 0.046 Uiso 1 1 calc R
C308 C 0.3004(10) 0.4705(8) 0.3861(7) 0.055(4) Uani 1 1 d .
H308 H 0.3482 0.5048 0.3989 0.066 Uiso 1 1 calc R
C309 C 0.2943(10) 0.4142(9) 0.4239(7) 0.062(4) Uani 1 1 d .
H309 H 0.3398 0.4086 0.4622 0.075 Uiso 1 1 calc R
C310 C 0.2243(10) 0.3661(9) 0.4074(6) 0.055(4) Uani 1 1 d .
H310 H 0.2194 0.3283 0.4344 0.066 Uiso 1 1 calc R
C311 C 0.1604(9) 0.3734(7) 0.3507(6) 0.046(3) Uani 1 1 d .
H311 H 0.1119 0.3395 0.3393 0.055 Uiso 1 1 calc R
C400 C -0.1074(7) 0.4089(6) 0.1163(5) 0.026(2) Uani 1 1 d .
C401 C -0.1769(7) 0.3910(6) 0.1430(5) 0.030(3) Uani 1 1 d .
H401 H -0.1743 0.3468 0.1643 0.036 Uiso 1 1 calc R
C402 C -0.2501(8) 0.4367(7) 0.1390(6) 0.041(3) Uani 1 1 d .
H402 H -0.2976 0.4237 0.1573 0.049 Uiso 1 1 calc R
C403 C -0.2542(9) 0.5003(7) 0.1090(6) 0.045(2) Uani 1 1 d .
H403 H -0.3037 0.5322 0.1073 0.054 Uiso 1 1 calc R
C405 C -0.1139(8) 0.4728(6) 0.0845(5) 0.031(3) Uani 1 1 d .
H405 H -0.0680 0.4853 0.0647 0.037 Uiso 1 1 calc R
C406 C -0.0568(7) 0.2598(6) 0.1185(5) 0.024(2) Uani 1 1 d .
C404 C -0.1870(8) 0.5183(6) 0.0814(5) 0.033(3) Uani 1 1 d .
H404 H -0.1907 0.5623 0.0599 0.040 Uiso 1 1 calc R
C407 C -0.0625(8) 0.2219(6) 0.1716(5) 0.034(3) Uani 1 1 d .
H407 H -0.0398 0.2430 0.2112 0.041 Uiso 1 1 calc R
C408 C -0.1003(8) 0.1552(7) 0.1665(6) 0.042(3) Uani 1 1 d .
H408 H -0.1053 0.1306 0.2023 0.050 Uiso 1 1 calc R
C409 C -0.1306(8) 0.1243(7) 0.1102(6) 0.045(2) Uani 1 1 d .
H409 H -0.1548 0.0773 0.1074 0.054 Uiso 1 1 calc R
C410 C -0.1275(8) 0.1588(7) 0.0568(6) 0.041(3) Uani 1 1 d .
H410 H -0.1502 0.1362 0.0179 0.049 Uiso 1 1 calc R
C411 C -0.0907(8) 0.2273(6) 0.0604(5) 0.035(3) Uani 1 1 d .
H411 H -0.0884 0.2518 0.0239 0.042 Uiso 1 1 calc R
C10 C 0.3183(12) 0.6966(9) 0.0885(7) 0.072(5) Uani 1 1 d .
H10A H 0.3304 0.6780 0.1311 0.086 Uiso 1 1 calc R
H10B H 0.3765 0.6935 0.0763 0.086 Uiso 1 1 calc R
Cl1 Cl 0.2369(3) 0.6425(2) 0.0396(2) 0.0873(15) Uani 1 1 d .
Cl2 Cl 0.2869(3) 0.7856(2) 0.08827(19) 0.0670(11) Uani 1 1 d .
C11 C 0.5367(16) 0.4748(11) 0.3625(10) 0.112(7) Uani 1 1 d .
H11A H 0.4746 0.4531 0.3497 0.135 Uiso 1 1 calc R
H11B H 0.5298 0.5262 0.3522 0.135 Uiso 1 1 calc R
Cl3 Cl 0.5990(4) 0.4387(3) 0.3218(2) 0.0905(16) Uani 1 1 d .
Cl4 Cl 0.5800(4) 0.4663(3) 0.4449(2) 0.0953(16) Uani 1 1 d .
C12 C 0.0184(13) 0.1774(9) 0.3921(7) 0.077(5) Uani 1 1 d .
H12A H 0.0602 0.1592 0.4310 0.092 Uiso 1 1 calc R
H12B H -0.0308 0.1417 0.3766 0.092 Uiso 1 1 calc R
Cl5 Cl 0.0783(4) 0.1910(2) 0.3384(2) 0.0780(13) Uani 1 1 d .
Cl6A Cl -0.0768(8) 0.2206(6) 0.3769(7) 0.091(4) Uani 0.50 1 d P
Cl6B Cl -0.0342(15) 0.2656(10) 0.4071(9) 0.186(10) Uani 0.50 1 d P
C13 C -0.068(3) -0.032(2) 0.006(2) 0.112(7) Uani 0.50 1 d P
H13A H -0.0538 0.0034 0.0400 0.135 Uiso 0.50 1 calc PR
H13B H -0.0302 -0.0181 -0.0219 0.135 Uiso 0.50 1 calc PR
Cl7 Cl -0.1456(9) -0.0198(4) -0.0225(4) 0.090(3) Uani 0.50 1 d P
Cl8 Cl -0.0169(8) -0.1161(8) 0.0419(5) 0.121(4) Uani 0.50 1 d P

loop_
_atom_site_aniso_label
_atom_site_aniso_U_11
_atom_site_aniso_U_22
_atom_site_aniso_U_33
_atom_site_aniso_U_23
_atom_site_aniso_U_13
_atom_site_aniso_U_12
Tl1 0.0359(3) 0.0362(3) 0.0397(3) -0.0088(2) 0.0118(2) -0.0048(2)
Tl2 0.0339(3) 0.0331(3) 0.0382(3) 0.0049(2) 0.0131(2) -0.0008(2)
Se1 0.0255(6) 0.0274(6) 0.0250(6) -0.0027(5) 0.0086(5) 0.0018(5)
Se2 0.0241(6) 0.0268(6) 0.0301(6) 0.0015(5) 0.0068(5) 0.0036(5)
S1 0.0402(18) 0.0325(16) 0.0288(15) -0.0047(13) 0.0077(14) -0.0094(14)
S3 0.0413(19) 0.0315(16) 0.0357(16) -0.0001(13) 0.0160(14) -0.0037(14)
S2 0.0258(16) 0.0401(17) 0.0260(15) 0.0010(13) 0.0047(12) 0.0002(13)
S4 0.0325(17) 0.0376(16) 0.0293(15) -0.0011(13) 0.0101(13) -0.0057(14)
P1 0.0265(16) 0.0258(15) 0.0217(14) -0.0010(12) 0.0092(12) 0.0014(12)
P2 0.0214(16) 0.0297(15) 0.0199(14) -0.0002(12) 0.0067(12) 0.0008(12)
P3 0.0204(15) 0.0285(15) 0.0287(15) -0.0040(12) 0.0075(12) -0.0002(12)
P4 0.0228(16) 0.0264(15) 0.0255(15) -0.0010(12) 0.0048(12) 0.0006(12)
C1 0.016(4) 0.025(4) 0.029(4) -0.001(3) 0.001(3) 0.007(3)
C2 0.016(4) 0.025(4) 0.029(4) -0.001(3) 0.001(3) 0.007(3)
C100 0.031(7) 0.033(6) 0.021(6) 0.008(5) 0.008(5) 0.005(5)
C101 0.034(7) 0.047(8) 0.030(7) 0.004(6) 0.010(6) 0.007(6)
C102 0.034(8) 0.076(10) 0.043(8) 0.007(7) 0.023(6) -0.003(7)
C103 0.048(10) 0.068(11) 0.080(11) 0.020(9) 0.027(9) 0.038(9)
C104 0.045(9) 0.039(8) 0.062(9) 0.013(7) 0.011(7) 0.024(7)
C105 0.051(8) 0.042(7) 0.021(6) -0.001(5) 0.009(6) 0.003(6)
C106 0.015(6) 0.024(6) 0.029(6) 0.006(5) 0.005(5) 0.008(4)
C107 0.036(7) 0.032(7) 0.044(7) 0.002(6) 0.015(6) -0.005(5)
C108 0.036(7) 0.052(8) 0.027(6) -0.007(6) 0.005(5) -0.007(6)
C109 0.050(8) 0.038(7) 0.026(6) 0.010(6) 0.018(6) 0.011(6)
C110 0.042(7) 0.035(7) 0.027(6) 0.008(5) 0.020(6) 0.005(6)
C111 0.026(7) 0.037(7) 0.031(6) -0.002(5) 0.004(5) -0.001(5)
C200 0.035(7) 0.032(6) 0.026(6) 0.001(5) 0.016(5) 0.001(5)
C201 0.023(6) 0.044(7) 0.036(7) 0.003(6) 0.009(5) -0.006(5)
C202 0.032(7) 0.052(8) 0.051(8) 0.023(7) 0.014(7) 0.003(6)
C203 0.029(7) 0.028(7) 0.069(9) 0.009(6) 0.021(7) 0.003(5)
C204 0.032(7) 0.040(7) 0.047(8) -0.014(6) 0.012(6) -0.010(6)
C205 0.047(8) 0.030(7) 0.036(7) -0.001(5) 0.020(6) 0.005(6)
C206 0.015(5) 0.034(6) 0.015(5) 0.008(4) 0.004(4) 0.007(4)
C207 0.042(8) 0.039(7) 0.025(6) -0.008(5) 0.011(6) 0.002(6)
C208 0.030(7) 0.064(9) 0.056(9) -0.024(7) 0.022(7) -0.017(7)
C209 0.039(8) 0.062(9) 0.041(7) 0.003(7) 0.024(6) 0.016(7)
C210 0.051(9) 0.038(7) 0.030(7) -0.005(6) 0.012(6) 0.013(6)
C211 0.033(7) 0.032(6) 0.027(6) -0.005(5) 0.007(5) 0.010(5)
C300 0.033(7) 0.028(6) 0.022(6) -0.006(5) 0.005(5) -0.004(5)
C301 0.046(8) 0.051(8) 0.039(7) 0.002(6) 0.019(6) 0.007(7)
C302 0.038(8) 0.068(10) 0.048(8) 0.010(7) 0.018(7) -0.010(7)
C303 0.032(8) 0.076(11) 0.065(10) -0.004(8) 0.027(7) 0.012(8)
C304 0.045(9) 0.052(9) 0.060(9) -0.012(7) 0.018(7) 0.027(7)
C305 0.031(7) 0.031(7) 0.048(7) -0.008(6) 0.010(6) -0.005(5)
C306 0.019(6) 0.041(7) 0.035(6) -0.009(6) 0.013(5) 0.006(5)
C307 0.028(7) 0.044(8) 0.046(8) -0.006(6) 0.013(6) 0.003(6)
C308 0.041(9) 0.059(9) 0.054(9) -0.011(8) -0.006(7) -0.003(7)
C309 0.042(9) 0.082(12) 0.044(9) -0.014(8) -0.021(7) 0.017(8)
C310 0.045(9) 0.074(10) 0.034(7) 0.003(7) -0.009(6) 0.014(8)
C311 0.044(8) 0.047(8) 0.046(8) 0.012(7) 0.011(7) 0.000(6)
C400 0.021(6) 0.030(6) 0.022(6) -0.001(5) -0.001(5) -0.003(5)
C401 0.025(6) 0.027(6) 0.030(6) -0.005(5) -0.007(5) -0.012(5)
C402 0.020(6) 0.044(8) 0.060(8) -0.006(7) 0.015(6) -0.008(6)
C403 0.031(5) 0.034(5) 0.063(7) 0.004(5) 0.002(5) 0.009(4)
C405 0.033(7) 0.027(6) 0.024(6) 0.007(5) -0.005(5) -0.003(5)
C406 0.012(5) 0.029(6) 0.028(6) 0.000(5) -0.001(4) 0.003(4)
C404 0.036(7) 0.023(6) 0.030(6) 0.006(5) -0.009(5) 0.008(5)
C407 0.032(7) 0.039(7) 0.030(6) 0.004(5) 0.007(5) -0.006(6)
C408 0.028(7) 0.062(9) 0.033(7) 0.019(6) 0.004(6) 0.000(6)
C409 0.031(5) 0.034(5) 0.063(7) 0.004(5) 0.002(5) 0.009(4)
C410 0.032(7) 0.038(7) 0.046(8) -0.009(6) -0.002(6) -0.010(6)
C411 0.035(7) 0.035(7) 0.031(6) -0.006(5) 0.004(5) -0.004(5)
C10 0.088(13) 0.064(11) 0.054(10) -0.002(8) 0.001(9) -0.003(9)
Cl1 0.077(3) 0.052(2) 0.109(4) 0.011(2) -0.016(3) -0.006(2)
Cl2 0.060(3) 0.059(2) 0.072(3) -0.004(2) 0.001(2) 0.001(2)
C11 0.128(17) 0.074(12) 0.147(19) 0.022(12) 0.058(15) 0.051(12)
Cl3 0.140(5) 0.069(3) 0.066(3) -0.010(2) 0.034(3) -0.033(3)
Cl4 0.156(5) 0.068(3) 0.058(3) 0.002(2) 0.024(3) 0.008(3)
C12 0.104(15) 0.064(11) 0.052(10) 0.027(8) 0.002(10) -0.014(10)
Cl5 0.109(4) 0.054(2) 0.076(3) -0.001(2) 0.033(3) -0.006(2)
Cl6A 0.060(6) 0.076(7) 0.141(11) -0.011(7) 0.032(6) 0.008(5)
Cl6B 0.27(2) 0.172(16) 0.186(16) 0.132(14) 0.191(18) 0.134(16)
C13 0.128(17) 0.074(12) 0.147(19) 0.022(12) 0.058(15) 0.051(12)
Cl7 0.158(10) 0.038(4) 0.066(6) -0.007(4) 0.016(6) -0.011(5)
Cl8 0.101(9) 0.172(13) 0.087(8) -0.036(8) 0.022(7) -0.011(8)

loop_
_atom_type_symbol
_atom_type_description
_atom_type_scat_dispersion_real
_atom_type_scat_dispersion_imag
_atom_type_scat_source
C C 0.0033 0.0016 'International Tables Vol C Tables 4.2.6.8 and 6.1.1.4'
H H 0.0000 0.0000 'International Tables Vol C Tables 4.2.6.8 and 6.1.1.4'
P P 0.1023 0.0942 'International Tables Vol C Tables 4.2.6.8 and 6.1.1.4'
S S 0.1246 0.1234 'International Tables Vol C Tables 4.2.6.8 and 6.1.1.4'
Cl Cl 0.1484 0.1585 'International Tables Vol C Tables 4.2.6.8 and 6.1.1.4'
Se Se -0.0929 2.2259 'International Tables Vol C Tables 4.2.6.8 and 6.1.1.4'
Tl Tl -2.8358 9.6688 'International Tables Vol C Tables 4.2.6.8 and 6.1.1.4'

loop_
_geom_angle_atom_site_label_1
_geom_angle_atom_site_label_2
_geom_angle_atom_site_label_3
_geom_angle
S2 Tl1 S1 90.77(8)
S2 Tl1 Se2 97.93(6)
S1 Tl1 Se2 81.32(6)
S4 Tl2 S3 90.03(8)
S4 Tl2 Se1 96.48(7)
S3 Tl2 Se1 83.27(6)
C1 Se1 Se2 109.8(3)
C1 Se1 Tl2 106.0(3)
Se2 Se1 Tl2 93.25(5)
C2 Se2 Se1 109.7(3)
C2 Se2 Tl1 106.2(3)
Se1 Se2 Tl1 93.20(5)
P1 S1 Tl1 105.06(15)
P3 S3 Tl2 106.44(14)
P2 S2 Tl1 105.68(13)
P4 S4 Tl2 105.49(14)
C1 P1 C106 106.6(5)
C1 P1 C100 110.3(5)
C106 P1 C100 102.7(5)
C1 P1 S1 116.5(4)
C106 P1 S1 109.5(4)
C100 P1 S1 110.2(4)
C1 P2 C200 106.8(5)
C1 P2 C206 109.0(5)
C200 P2 C206 104.7(5)
C1 P2 S2 117.4(4)
C200 P2 S2 108.4(4)
C206 P2 S2 109.7(4)
C2 P3 C306 107.3(5)
C2 P3 C300 109.6(5)
C306 P3 C300 103.3(5)
C2 P3 S3 115.5(4)
C306 P3 S3 110.4(4)
C300 P3 S3 110.1(4)
C2 P4 C406 106.7(5)
C2 P4 C400 108.2(5)
C406 P4 C400 105.7(5)
C2 P4 S4 117.6(4)
C406 P4 S4 107.9(4)
C400 P4 S4 110.1(4)
P2 C1 P1 123.8(6)
P2 C1 Se1 114.6(5)
P1 C1 Se1 116.3(6)
P3 C2 P4 121.5(6)
P3 C2 Se2 117.9(6)
P4 C2 Se2 114.1(5)
C101 C100 C105 120.9(11)
C101 C100 P1 120.1(9)
C105 C100 P1 118.5(9)
C100 C101 C102 118.3(12)
C100 C101 H101 120.9
C102 C101 H101 120.9
C103 C102 C101 118.7(13)
C103 C102 H102 120.7
C101 C102 H102 120.7
C104 C103 C102 121.9(13)
C104 C103 H103 119.1
C102 C103 H103 119.1
C103 C104 C105 120.9(13)
C103 C104 H104 119.5
C105 C104 H104 119.5
C104 C105 C100 119.3(12)
C104 C105 H105 120.4
C100 C105 H105 120.4
C111 C106 C107 119.4(10)
C111 C106 P1 121.0(8)
C107 C106 P1 119.5(8)
C108 C107 C106 119.8(11)
C108 C107 H107 120.1
C106 C107 H107 120.1
C109 C108 C107 121.1(12)
C109 C108 H108 119.5
C107 C108 H108 119.5
C108 C109 C110 118.6(11)
C108 C109 H109 120.7
C110 C109 H109 120.7
C109 C110 C111 121.9(11)
C109 C110 H110 119.0
C111 C110 H110 119.0
C110 C111 C106 119.1(11)
C110 C111 H111 120.4
C106 C111 H111 120.4
C205 C200 C201 119.1(11)
C205 C200 P2 120.4(9)
C201 C200 P2 120.4(9)
C200 C201 C202 121.3(12)
C200 C201 H201 119.4
C202 C201 H201 119.4
C203 C202 C201 118.2(12)
C203 C202 H202 120.9
C201 C202 H202 120.9
C202 C203 C204 122.2(12)
C202 C203 H203 118.9
C204 C203 H203 118.9
C203 C204 C205 118.1(12)
C203 C204 H204 120.9
C205 C204 H204 120.9
C200 C205 C204 121.0(12)
C200 C205 H205 119.5
C204 C205 H205 119.5
C211 C206 C207 118.3(10)
C211 C206 P2 120.4(8)
C207 C206 P2 121.3(8)
C208 C207 C206 121.6(12)
C208 C207 H207 119.2
C206 C207 H207 119.2
C207 C208 C209 119.3(12)
C207 C208 H208 120.4
C209 C208 H208 120.4
C210 C209 C208 120.5(12)
C210 C209 H209 119.7
C208 C209 H209 119.7
C209 C210 C211 119.4(12)
C209 C210 H210 120.3
C211 C210 H210 120.3
C206 C211 C210 120.8(11)
C206 C211 H211 119.6
C210 C211 H211 119.6
C301 C300 C305 118.1(11)
C301 C300 P3 121.3(9)
C305 C300 P3 120.5(9)
C302 C301 C300 121.3(13)
C302 C301 H301 119.4
C300 C301 H301 119.4
C303 C302 C301 120.1(13)
C303 C302 H302 120.0
C301 C302 H302 120.0
C304 C303 C302 119.3(12)
C304 C303 H303 120.3
C302 C303 H303 120.3
C303 C304 C305 121.3(12)
C303 C304 H304 119.3
C305 C304 H304 119.3
C304 C305 C300 119.8(12)
C304 C305 H305 120.1
C300 C305 H305 120.1
C311 C306 C307 115.9(11)
C311 C306 P3 123.1(10)
C307 C306 P3 120.9(9)
C308 C307 C306 121.6(13)
C308 C307 H307 119.2
C306 C307 H307 119.2
C309 C308 C307 119.5(13)
C309 C308 H308 120.3
C307 C308 H308 120.3
C310 C309 C308 121.1(13)
C310 C309 H309 119.5
C308 C309 H309 119.5
C309 C310 C311 118.9(14)
C309 C310 H310 120.6
C311 C310 H310 120.6
C310 C311 C306 123.0(13)
C310 C311 H311 118.5
C306 C311 H311 118.5
C405 C400 C401 118.6(10)
C405 C400 P4 121.1(8)
C401 C400 P4 120.3(8)
C402 C401 C400 120.5(11)
C402 C401 H401 119.7
C400 C401 H401 119.7
C403 C402 C401 120.2(11)
C403 C402 H402 119.9
C401 C402 H402 119.9
C402 C403 C404 120.0(12)
C402 C403 H403 120.0
C404 C403 H403 120.0
C404 C405 C400 120.2(11)
C404 C405 H405 119.9
C400 C405 H405 119.9
C411 C406 C407 118.5(10)
C411 C406 P4 119.6(8)
C407 C406 P4 121.9(8)
C403 C404 C405 120.4(11)
C403 C404 H404 119.8
C405 C404 H404 119.8
C408 C407 C406 120.7(11)
C408 C407 H407 119.7
C406 C407 H407 119.7
C409 C408 C407 119.8(12)
C409 C408 H408 120.1
C407 C408 H408 120.1
C408 C409 C410 122.1(13)
C408 C409 H409 118.9
C410 C409 H409 118.9
C409 C410 C411 119.4(12)
C409 C410 H410 120.3
C411 C410 H410 120.3
C410 C411 C406 119.5(11)
C410 C411 H411 120.2
C406 C411 H411 120.2
Cl2 C10 Cl1 114.5(10)
Cl2 C10 H10A 108.6
Cl1 C10 H10A 108.6
Cl2 C10 H10B 108.6
Cl1 C10 H10B 108.6
H10A C10 H10B 107.6
Cl3 C11 Cl4 116.1(12)
Cl3 C11 H11A 108.3
Cl4 C11 H11A 108.3
Cl3 C11 H11B 108.3
Cl4 C11 H11B 108.3
H11A C11 H11B 107.4
Cl5 C12 Cl6B 108.8(9)
Cl5 C12 H12A 109.9
Cl6B C12 H12A 109.9
Cl5 C12 H12B 109.9
Cl6B C12 H12B 109.9
H12A C12 H12B 108.3
Cl6A Cl6B C12 57.1(11)
Cl7 C13 Cl8 129(3)
Cl7 C13 H13A 105.0
Cl8 C13 H13A 105.0
Cl7 C13 H13B 105.0
Cl8 C13 H13B 105.0
H13A C13 H13B 105.9

loop_
_geom_bond_atom_site_label_1
_geom_bond_atom_site_label_2
_geom_bond_distance
Tl1 S2 2.999(3)
Tl1 S1 3.128(3)
Tl1 Se2 3.2026(13)
Tl2 S4 2.953(3)
Tl2 S3 3.070(3)
Tl2 Se1 3.2206(14)
Se1 C1 1.882(10)
Se1 Se2 2.5307(16)
Se2 C2 1.888(10)
S1 P1 1.993(4)
S3 P3 1.991(4)
S2 P2 2.005(4)
S4 P4 2.003(4)
P1 C1 1.757(11)
P1 C106 1.825(10)
P1 C100 1.843(11)
P2 C1 1.755(11)
P2 C200 1.823(11)
P2 C206 1.826(10)
P3 C2 1.741(11)
P3 C306 1.802(12)
P3 C300 1.814(11)
P4 C2 1.765(11)
P4 C406 1.812(11)
P4 C400 1.820(11)
C100 C101 1.386(16)
C100 C105 1.401(16)
C101 C102 1.422(17)
C101 H101 0.9500
C102 C103 1.40(2)
C102 H102 0.9500
C103 C104 1.33(2)
C103 H103 0.9500
C104 C105 1.378(17)
C104 H104 0.9500
C105 H105 0.9500
C106 C111 1.383(15)
C106 C107 1.389(15)
C107 C108 1.386(16)
C107 H107 0.9500
C108 C109 1.361(16)
C108 H108 0.9500
C109 C110 1.375(17)
C109 H109 0.9500
C110 C111 1.379(15)
C110 H110 0.9500
C111 H111 0.9500
C200 C205 1.371(16)
C200 C201 1.380(15)
C201 C202 1.386(17)
C201 H201 0.9500
C202 C203 1.371(18)
C202 H202 0.9500
C203 C204 1.378(17)
C203 H203 0.9500
C204 C205 1.394(16)
C204 H204 0.9500
C205 H205 0.9500
C206 C211 1.374(15)
C206 C207 1.402(15)
C207 C208 1.346(16)
C207 H207 0.9500
C208 C209 1.394(19)
C208 H208 0.9500
C209 C210 1.373(17)
C209 H209 0.9500
C210 C211 1.384(15)
C210 H210 0.9500
C211 H211 0.9500
C300 C301 1.391(16)
C300 C305 1.391(16)
C301 C302 1.383(17)
C301 H301 0.9500
C302 C303 1.37(2)
C302 H302 0.9500
C303 C304 1.37(2)
C303 H303 0.9500
C304 C305 1.387(16)
C304 H304 0.9500
C305 H305 0.9500
C306 C311 1.387(16)
C306 C307 1.410(16)
C307 C308 1.379(18)
C307 H307 0.9500
C308 C309 1.37(2)
C308 H308 0.9500
C309 C310 1.36(2)
C309 H309 0.9500
C310 C311 1.381(17)
C310 H310 0.9500
C311 H311 0.9500
C400 C405 1.385(15)
C400 C401 1.385(15)
C401 C402 1.381(16)
C401 H401 0.9500
C402 C403 1.365(17)
C402 H402 0.9500
C403 C404 1.368(17)
C403 H403 0.9500
C405 C404 1.381(15)
C405 H405 0.9500
C406 C411 1.405(15)
C406 C407 1.411(15)
C404 H404 0.9500
C407 C408 1.366(17)
C407 H407 0.9500
C408 C409 1.354(18)
C408 H408 0.9500
C409 C410 1.375(18)
C409 H409 0.9500
C410 C411 1.392(16)
C410 H410 0.9500
C411 H411 0.9500
C10 Cl2 1.733(17)
C10 Cl1 1.736(16)
C10 H10A 0.9900
C10 H10B 0.9900
C11 Cl3 1.627(19)
C11 Cl4 1.80(2)
C11 H11A 0.9900
C11 H11B 0.9900
C12 Cl5 1.714(17)
C12 Cl6B 1.90(2)
C12 H12A 0.9900
C12 H12B 0.9900
Cl6A Cl6B 1.16(3)
C13 Cl7 1.20(4)
C13 Cl8 1.84(4)
C13 H13A 0.9900
C13 H13B 0.9900

loop_
_geom_torsion_atom_site_label_1
_geom_torsion_atom_site_label_2
_geom_torsion_atom_site_label_3
_geom_torsion_atom_site_label_4
_geom_torsion
S4 Tl2 Se1 C1 89.9(3)
S3 Tl2 Se1 C1 179.1(3)
S4 Tl2 Se1 Se2 -21.76(7)
S3 Tl2 Se1 Se2 67.50(7)
C1 Se1 Se2 C2 -145.9(5)
Tl2 Se1 Se2 C2 -37.6(3)
C1 Se1 Se2 Tl1 -37.5(3)
Tl2 Se1 Se2 Tl1 70.85(4)
S2 Tl1 Se2 C2 91.4(3)
S1 Tl1 Se2 C2 -179.0(3)
S2 Tl1 Se2 Se1 -20.18(7)
S1 Tl1 Se2 Se1 69.38(7)
S2 Tl1 S1 P1 49.36(14)
Se2 Tl1 S1 P1 -48.55(12)
S4 Tl2 S3 P3 51.77(16)
Se1 Tl2 S3 P3 -44.75(14)
S1 Tl1 S2 P2 -27.99(14)
Se2 Tl1 S2 P2 53.35(14)
S3 Tl2 S4 P4 -25.96(15)
Se1 Tl2 S4 P4 57.27(14)
Tl1 S1 P1 C1 -19.9(4)
Tl1 S1 P1 C106 101.1(3)
Tl1 S1 P1 C100 -146.6(4)
Tl1 S2 P2 C1 -22.4(4)
Tl1 S2 P2 C200 -143.5(4)
Tl1 S2 P2 C206 102.7(4)
Tl2 S3 P3 C2 -23.4(4)
Tl2 S3 P3 C306 98.5(4)
Tl2 S3 P3 C300 -148.1(4)
Tl2 S4 P4 C2 -27.4(4)
Tl2 S4 P4 C406 -148.0(4)
Tl2 S4 P4 C400 97.1(4)
C200 P2 C1 P1 -146.9(7)
C206 P2 C1 P1 -34.2(8)
S2 P2 C1 P1 91.2(7)
C200 P2 C1 Se1 59.7(7)
C206 P2 C1 Se1 172.3(5)
S2 P2 C1 Se1 -62.2(6)
C106 P1 C1 P2 179.5(6)
C100 P1 C1 P2 68.7(8)
S1 P1 C1 P2 -57.9(8)
C106 P1 C1 Se1 -27.5(7)
C100 P1 C1 Se1 -138.3(6)
S1 P1 C1 Se1 95.1(6)
Se2 Se1 C1 P2 105.9(5)
Tl2 Se1 C1 P2 6.4(6)
Se2 Se1 C1 P1 -49.6(6)
Tl2 Se1 C1 P1 -149.1(5)
C306 P3 C2 P4 -177.1(6)
C300 P3 C2 P4 71.4(8)
S3 P3 C2 P4 -53.6(7)
C306 P3 C2 Se2 -27.0(8)
C300 P3 C2 Se2 -138.5(6)
S3 P3 C2 Se2 96.5(6)
C406 P4 C2 P3 -145.9(6)
C400 P4 C2 P3 -32.5(8)
S4 P4 C2 P3 92.9(6)
C406 P4 C2 Se2 63.0(7)
C400 P4 C2 Se2 176.4(5)
S4 P4 C2 Se2 -58.2(7)
Se1 Se2 C2 P3 -48.2(7)
Tl1 Se2 C2 P3 -147.7(5)
Se1 Se2 C2 P4 104.0(5)
Tl1 Se2 C2 P4 4.5(6)
C1 P1 C100 C101 23.5(10)
C106 P1 C100 C101 -89.8(9)
S1 P1 C100 C101 153.6(8)
C1 P1 C100 C105 -163.9(8)
C106 P1 C100 C105 82.7(9)
S1 P1 C100 C105 -33.9(9)
C105 C100 C101 C102 2.5(16)
P1 C100 C101 C102 174.8(8)
C100 C101 C102 C103 -2.6(18)
C101 C102 C103 C104 1(2)
C102 C103 C104 C105 1(2)
C103 C104 C105 C100 -1(2)
C101 C100 C105 C104 -0.6(17)
P1 C100 C105 C104 -173.1(9)
C1 P1 C106 C111 116.9(9)
C100 P1 C106 C111 -127.1(9)
S1 P1 C106 C111 -10.0(10)
C1 P1 C106 C107 -65.9(10)
C100 P1 C106 C107 50.1(10)
S1 P1 C106 C107 167.2(8)
C111 C106 C107 C108 -0.4(17)
P1 C106 C107 C108 -177.7(9)
C106 C107 C108 C109 -0.5(19)
C107 C108 C109 C110 1.7(19)
C108 C109 C110 C111 -2.1(18)
C109 C110 C111 C106 1.3(17)
C107 C106 C111 C110 0.0(16)
P1 C106 C111 C110 177.2(8)
C1 P2 C200 C205 27.2(11)
C206 P2 C200 C205 -88.3(10)
S2 P2 C200 C205 154.6(8)
C1 P2 C200 C201 -152.9(9)
C206 P2 C200 C201 91.5(10)
S2 P2 C200 C201 -25.5(10)
C205 C200 C201 C202 1.8(17)
P2 C200 C201 C202 -178.1(9)
C200 C201 C202 C203 -0.2(18)
C201 C202 C203 C204 0.5(18)
C202 C203 C204 C205 -2.2(18)
C201 C200 C205 C204 -3.6(17)
P2 C200 C205 C204 176.2(9)
C203 C204 C205 C200 3.8(17)
C1 P2 C206 C211 76.8(9)
C200 P2 C206 C211 -169.1(9)
S2 P2 C206 C211 -53.0(9)
C1 P2 C206 C207 -104.4(9)
C200 P2 C206 C207 9.6(10)
S2 P2 C206 C207 125.8(8)
C211 C206 C207 C208 -2.7(17)
P2 C206 C207 C208 178.5(10)
C206 C207 C208 C209 1.5(19)
C207 C208 C209 C210 0(2)
C208 C209 C210 C211 0.6(19)
C207 C206 C211 C210 2.8(16)
P2 C206 C211 C210 -178.4(8)
C209 C210 C211 C206 -1.8(17)
C2 P3 C300 C301 45.9(11)
C306 P3 C300 C301 -68.2(11)
S3 P3 C300 C301 174.0(9)
C2 P3 C300 C305 -138.6(9)
C306 P3 C300 C305 107.3(10)
S3 P3 C300 C305 -10.6(10)
C305 C300 C301 C302 -0.3(18)
P3 C300 C301 C302 175.2(10)
C300 C301 C302 C303 -1(2)
C301 C302 C303 C304 2(2)
C302 C303 C304 C305 -1(2)
C303 C304 C305 C300 0(2)
C301 C300 C305 C304 1.1(18)
P3 C300 C305 C304 -174.4(10)
C2 P3 C306 C311 -52.3(11)
C300 P3 C306 C311 63.4(11)
S3 P3 C306 C311 -178.9(9)
C2 P3 C306 C307 131.7(9)
C300 P3 C306 C307 -112.5(9)
S3 P3 C306 C307 5.2(10)
C311 C306 C307 C308 0.3(17)
P3 C306 C307 C308 176.6(10)
C306 C307 C308 C309 1(2)
C307 C308 C309 C310 -3(2)
C308 C309 C310 C311 2(2)
C309 C310 C311 C306 0(2)
C307 C306 C311 C310 -0.8(18)
P3 C306 C311 C310 -176.9(11)
C2 P4 C400 C405 103.0(9)
C406 P4 C400 C405 -143.0(9)
S4 P4 C400 C405 -26.7(10)
C2 P4 C400 C401 -77.1(10)
C406 P4 C400 C401 36.9(10)
S4 P4 C400 C401 153.1(8)
C405 C400 C401 C402 -1.5(16)
P4 C400 C401 C402 178.6(9)
C400 C401 C402 C403 -0.4(18)
C401 C402 C403 C404 1.7(19)
C401 C400 C405 C404 2.1(16)
P4 C400 C405 C404 -178.0(8)
C2 P4 C406 C411 -156.8(9)
C400 P4 C406 C411 88.1(9)
S4 P4 C406 C411 -29.6(9)
C2 P4 C406 C407 24.8(10)
C400 P4 C406 C407 -90.3(9)
S4 P4 C406 C407 152.0(8)
C402 C403 C404 C405 -1.0(19)
C400 C405 C404 C403 -0.8(17)
C411 C406 C407 C408 -0.1(17)
P4 C406 C407 C408 178.3(9)
C406 C407 C408 C409 1.6(18)
C407 C408 C409 C410 -2.1(19)
C408 C409 C410 C411 1.1(19)
C409 C410 C411 C406 0.4(18)
C407 C406 C411 C410 -0.8(16)
P4 C406 C411 C410 -179.3(9)
Cl5 C12 Cl6B Cl6A 103.4(14)
